data_7058077
loop_
_publ_author_name
'Kumar, Manesh'
'Sheikh, Haq Nawaz'
'Fraconetti, Antonio'
'Zar\;eba, Jan K.'
'Sahoo, Subash Chandra'
'Frontera, Antonio'

_publ_section_title
;
 2,5-Furandicarboxylic acid as a linker for lanthanide coordination
 polymers: the role of heteroaromatic \p--\p stacking and hydrogen bonding
;
_journal_issue 5
_journal_name_full 'New Journal of Chemistry'
_journal_page_first 2179
_journal_paper_doi 10.1039/C8NJ05701J
_journal_volume 43
_journal_year 2019
_chemical_formula_moiety 'C21 H19 N O19 Pr2, 2.33(H2 O), C3 H7 N O'
_chemical_formula_sum 'C24 H30.67 N2 O22.33 Pr2'
_chemical_formula_weight 986.31
_space_group_crystal_system monoclinic
_space_group_IT_number 14
_space_group_name_Hall '-P 2yn'
_space_group_name_H-M_alt 'P 1 21/n 1'
_symmetry_space_group_name_Hall '-P 2yn'
_symmetry_space_group_name_H-M 'P 1 21/n 1'
_atom_sites_solution_hydrogens mixed
_audit_creation_date 2018-12-14
_audit_creation_method
;
Olex2 1.2-ac3
(compiled 2017.02.24 svn.r3390 for Rigaku Oxford Diffraction, GUI svn.r5318)
;
_audit_update_record
;
2018-12-14 deposited with the CCDC.
2019-01-03 downloaded from the CCDC.
;
_cell_angle_alpha 90
_cell_angle_beta 93.9250(10)
_cell_angle_gamma 90
_cell_formula_units_Z 4
_cell_length_a 10.32810(10)
_cell_length_b 21.1366(3)
_cell_length_c 15.6427(2)
_cell_measurement_reflns_used 16342
_cell_measurement_temperature 293(2)
_cell_measurement_theta_max 27.350
_cell_measurement_theta_min 2.365
_cell_volume 3406.81(7)
_computing_molecular_graphics 'Olex2 (Dolomanov et al., 2009)'
_computing_publication_material 'Olex2 (Dolomanov et al., 2009)'
_computing_structure_refinement 'ShelXL (Sheldrick, 2015)'
_diffrn_ambient_temperature 293(2)
_diffrn_measured_fraction_theta_full 0.996
_diffrn_measured_fraction_theta_max 0.995
_diffrn_measurement_device 'four-circle diffractometer'
_diffrn_measurement_device_type 'SuperNova, Single source at offset/far, HyPix3000'
_diffrn_measurement_method '\w scans'
_diffrn_radiation_probe x-ray
_diffrn_radiation_type MoK\a
_diffrn_radiation_wavelength 0.71073
_diffrn_reflns_av_R_equivalents 0.0571
_diffrn_reflns_av_unetI/netI 0.0325
_diffrn_reflns_Laue_measured_fraction_full 0.996
_diffrn_reflns_Laue_measured_fraction_max 0.995
_diffrn_reflns_limit_h_max 12
_diffrn_reflns_limit_h_min -12
_diffrn_reflns_limit_k_max 26
_diffrn_reflns_limit_k_min -25
_diffrn_reflns_limit_l_max 19
_diffrn_reflns_limit_l_min -19
_diffrn_reflns_number 29070
_diffrn_reflns_point_group_measured_fraction_full 0.996
_diffrn_reflns_point_group_measured_fraction_max 0.995
_diffrn_reflns_theta_full 25.242
_diffrn_reflns_theta_max 25.998
_diffrn_reflns_theta_min 3.172
_diffrn_source 'sealed tube microfocused'
_diffrn_source_type 'supernova Mo source'
_exptl_absorpt_coefficient_mu 2.919
_exptl_crystal_colour colourless
_exptl_crystal_density_diffrn 1.923
_exptl_crystal_description block
_exptl_crystal_F_000 1941
_exptl_crystal_size_max 0.25
_exptl_crystal_size_mid 0.18
_exptl_crystal_size_min 0.16
_refine_diff_density_max 0.986
_refine_diff_density_min -1.128
_refine_diff_density_rms 0.137
_refine_ls_extinction_method none
_refine_ls_goodness_of_fit_ref 1.231
_refine_ls_hydrogen_treatment mixed
_refine_ls_matrix_type full
_refine_ls_number_parameters 510
_refine_ls_number_reflns 6664
_refine_ls_number_restraints 47
_refine_ls_restrained_S_all 1.232
_refine_ls_R_factor_all 0.0424
_refine_ls_R_factor_gt 0.0408
_refine_ls_shift/su_max 0.001
_refine_ls_shift/su_mean 0.000
_refine_ls_structure_factor_coef Fsqd
_refine_ls_weighting_details 'w=1/[\s^2^(Fo^2^)+(0.0140P)^2^+25.4091P] where P=(Fo^2^+2Fc^2^)/3'
_refine_ls_weighting_scheme calc
_refine_ls_wR_factor_gt 0.0961
_refine_ls_wR_factor_ref 0.0968
_reflns_Friedel_coverage 0.000
_reflns_number_gt 6384
_reflns_number_total 6664
_reflns_threshold_expression 'I > 2\s(I)'
_cod_data_source_file c8nj05701j2.cif
_cod_data_source_block kasm-f1
_cod_depositor_comments 'Adding full bibliography for 7058075--7058079.cif.'
_cod_database_code 7058077
_shelx_shelxl_version_number 2018/3
_shelx_space_group_comment
;
The symmetry employed for this shelxl refinement is uniquely defined
by the following loop, which should always be used as a source of
symmetry information in preference to the above space-group names.
They are only intended as comments.
;
_olex2_refinement_description
;
1. Fixed Uiso
 At 1.2 times of:
  All C(H) groups
 At 1.5 times of:
  All C(H,H,H) groups, All O(H,H) groups
2. Restrained distances
 O16-H16A = O16-H16B
 0.85 with sigma of 0.02
 N2-C24 = N2-C25
 1.46 with sigma of 0.007
 N2-C23
 1.36 with sigma of 0.007
 C23-O19
 1.21 with sigma of 0.007
 N2A-C24A = N2A-C25A
 1.46 with sigma of 0.007
 N2A-C23A
 1.36 with sigma of 0.007
 C23A-O19
 1.21 with sigma of 0.007
 H16A-H16B
 1.34 with sigma of 0.04
3. Uiso/Uaniso restraints and constraints
C3 \\sim C16: within 2A with sigma of 0.04 and sigma for terminal atoms of 0.08
O19 \\sim N2 \\sim C23 \\sim C24 \\sim C25: within 2A with sigma of 0.01 and
sigma for terminal atoms of 0.02
Uanis(C23A) \\sim Ueq, Uanis(C24A) \\sim Ueq: with sigma of 0.1 and sigma for
terminal atoms of 0.2
4. Rigid body (RIGU) restrains
 O23
 with sigma for 1-2 distances of 0.0001 and sigma for 1-3 distances of 0.0001
5. Others
 Sof(N2A)=Sof(C24A)=Sof(H24D)=Sof(H24E)=Sof(H24F)=Sof(C25A)=Sof(H25D)=
 Sof(H25E)=Sof(H25F)=Sof(C23A)=Sof(H23A)=1-FVAR(1)
 Sof(N2)=Sof(C23)=Sof(H23)=Sof(C24)=Sof(H24A)=Sof(H24B)=Sof(H24C)=Sof(C25)=
 Sof(H25A)=Sof(H25B)=Sof(H25C)=FVAR(1)
 Fixed Sof: O23(0.33333) H23B(0.33333) H23C(0.33333)
6.a Riding coordinates:
 O23(H23B,H23C), O21(H21A,H21B)
6.b Free rotating group:
 O22(H22A,H22B)
6.c Rotating group:
 O17(H17A,H17B), O18(H18A,H18B)
6.d Aromatic/amide H refined with riding coordinates:
 C23(H23), C23A(H23A), C4(H4), C15(H15), C3(H3), C16(H16), C10(H10), C9(H9),
 C22(H22)
6.e Idealised Me refined with riding coordinates:
 C24(H24A,H24B,H24C), C25(H25A,H25B,H25C), C24A(H24D,H24E,H24F), C25A(H25D,
 H25E,H25F)
6.f Idealised Me refined as rotating group:
 C19(H19A,H19B,H19C), C20(H20A,H20B,H20C)
;
_olex2_submission_special_instructions 'No special instructions were received'

loop_
_space_group_symop_operation_xyz
'x, y, z'
'-x+1/2, y+1/2, -z+1/2'
'-x, -y, -z'
'x-1/2, -y-1/2, z-1/2'

loop_
_atom_site_label
_atom_site_type_symbol
_atom_site_fract_x
_atom_site_fract_y
_atom_site_fract_z
_atom_site_U_iso_or_equiv
_atom_site_adp_type
_atom_site_occupancy
_atom_site_site_symmetry_order
_atom_site_calc_flag
_atom_site_refinement_flags_posn
_atom_site_refinement_flags_adp
_atom_site_refinement_flags_occupancy
_atom_site_disorder_assembly
_atom_site_disorder_group
O19 O 0.5927(6) 0.5569(3) 0.7912(4) 0.0601(16) Uani 1 1 d D U . . .
N2 N 0.627(3) 0.6541(8) 0.740(2) 0.082(5) Uani 0.554(16) 1 d D U P A 1
C23 C 0.6497(15) 0.5909(7) 0.7446(10) 0.059(4) Uani 0.554(16) 1 d D U P A 1
H23 H 0.711242 0.573362 0.710876 0.071 Uiso 0.554(16) 1 calc R . P A 1
C24 C 0.698(2) 0.6908(10) 0.6793(14) 0.090(7) Uani 0.554(16) 1 d D U P A 1
H24A H 0.774374 0.708536 0.708505 0.134 Uiso 0.554(16) 1 calc R . P A 1
H24B H 0.643866 0.724189 0.655637 0.134 Uiso 0.554(16) 1 calc R . P A 1
H24C H 0.722887 0.663616 0.634002 0.134 Uiso 0.554(16) 1 calc R . P A 1
C25 C 0.505(2) 0.6787(14) 0.769(2) 0.133(8) Uani 0.554(16) 1 d D U P A 1
H25A H 0.443042 0.644948 0.770538 0.199 Uiso 0.554(16) 1 calc R . P A 1
H25B H 0.471633 0.710720 0.729516 0.199 Uiso 0.554(16) 1 calc R . P A 1
H25C H 0.520100 0.696696 0.824794 0.199 Uiso 0.554(16) 1 calc R . P A 1
N2A N 0.6077(19) 0.6538(8) 0.7272(17) 0.056(8) Uani 0.446(16) 1 d D . P A 2
C24A C 0.545(4) 0.7132(12) 0.700(4) 0.17(2) Uani 0.446(16) 1 d D U P A 2
H24D H 0.454291 0.705715 0.685347 0.261 Uiso 0.446(16) 1 calc R . P A 2
H24E H 0.584942 0.729821 0.651550 0.261 Uiso 0.446(16) 1 calc R . P A 2
H24F H 0.553451 0.743208 0.746491 0.261 Uiso 0.446(16) 1 calc R . P A 2
C25A C 0.749(2) 0.6517(15) 0.723(2) 0.113(13) Uani 0.446(16) 1 d D . P A 2
H25D H 0.789560 0.649670 0.779498 0.169 Uiso 0.446(16) 1 calc R . P A 2
H25E H 0.776891 0.689021 0.694387 0.169 Uiso 0.446(16) 1 calc R . P A 2
H25F H 0.771644 0.614934 0.690931 0.169 Uiso 0.446(16) 1 calc R . P A 2
C23A C 0.548(2) 0.6082(8) 0.771(2) 0.116(13) Uani 0.446(16) 1 d D U P A 2
H23A H 0.464888 0.617240 0.788095 0.139 Uiso 0.446(16) 1 calc R . P A 2
O23 O 0.227(4) 0.1416(13) 0.8009(14) 0.145(15) Uani 0.3333 1 d . U P . .
H23B H 0.181642 0.169949 0.823075 0.218 Uiso 0.3333 1 d R . P . .
H23C H 0.177632 0.115899 0.772585 0.218 Uiso 0.3333 1 d R . P . .
Pr1 Pr 0.04391(3) 0.49250(2) 0.62755(2) 0.01883(9) Uani 1 1 d . . . . .
Pr2 Pr 0.51944(3) 0.46643(2) 0.86946(2) 0.02070(9) Uani 1 1 d . . . . .
O11 O 0.6177(4) 0.5318(2) 0.9786(3) 0.0342(10) Uani 1 1 d . . . . .
O6 O 0.0582(4) 0.4337(2) 0.4970(3) 0.0319(10) Uani 1 1 d . . . . .
O4 O 0.7898(4) 0.4517(2) 0.4444(3) 0.0329(10) Uani 1 1 d . . . . .
O10 O 0.0346(5) 0.1551(2) 0.3601(3) 0.0352(11) Uani 1 1 d . . . . .
O5 O 0.8234(4) 0.4631(2) 0.5870(3) 0.0378(11) Uani 1 1 d . . . . .
O3 O 0.5676(4) 0.4421(2) 0.6059(2) 0.0264(9) Uani 1 1 d . . . . .
O1 O 0.2397(4) 0.4364(2) 0.6571(3) 0.0342(10) Uani 1 1 d . . . . .
O7 O 0.0062(5) 0.3904(2) 0.3715(3) 0.0402(12) Uani 1 1 d . . . . .
O12 O 0.6899(5) 0.5850(2) 1.0927(3) 0.0416(12) Uani 1 1 d . . . . .
O17 O 0.3539(4) 0.5504(2) 0.8680(3) 0.0383(11) Uani 1 1 d . . . . .
H17A H 0.340895 0.562569 0.920177 0.058 Uiso 1 1 d GR . . . .
H17B H 0.280137 0.536684 0.844039 0.058 Uiso 1 1 d GR . . . .
O13 O 0.8473(4) 0.5479(2) 0.9046(3) 0.0287(9) Uani 1 1 d . . . . .
O9 O 0.1197(5) 0.1090(2) 0.4769(3) 0.0383(11) Uani 1 1 d . . . . .
O15 O 1.1189(4) 0.5388(3) 0.7799(3) 0.0396(12) Uani 1 1 d . . . . .
O8 O 0.0593(5) 0.2720(2) 0.4319(3) 0.0359(11) Uani 1 1 d . . . . .
O14 O 0.9135(4) 0.5157(2) 0.7518(3) 0.0373(11) Uani 1 1 d . . . . .
O16 O 0.0021(5) 0.3914(3) 0.6940(4) 0.0457(13) Uani 1 1 d D . . . .
H16A H 0.059(6) 0.370(3) 0.724(5) 0.069 Uiso 1 1 d DR . . . .
H16B H -0.069(4) 0.371(4) 0.698(6) 0.069 Uiso 1 1 d DR . . . .
O18 O 0.7207(5) 0.4369(3) 0.8102(4) 0.0475(13) Uani 1 1 d . . . . .
H18A H 0.755532 0.405993 0.838738 0.071 Uiso 1 1 d GR . . . .
H18B H 0.772839 0.468483 0.813015 0.071 Uiso 1 1 d GR . . . .
O2 O 0.4198(5) 0.4477(3) 0.7390(3) 0.0553(16) Uani 1 1 d . . . . .
C13 C 0.7062(6) 0.5618(3) 1.0206(4) 0.0282(13) Uani 1 1 d . . . . .
C7 C 0.0469(6) 0.3858(3) 0.4483(4) 0.0271(13) Uani 1 1 d . . . . .
C6 C 0.7550(6) 0.4509(3) 0.5200(4) 0.0274(13) Uani 1 1 d . . . . .
C1 C 0.3595(6) 0.4389(3) 0.6691(4) 0.0250(12) Uani 1 1 d . . . . .
O22 O 0.1688(7) 0.3258(4) 0.8037(5) 0.076(2) Uani 1 1 d . . . . .
H22A H 0.219631 0.297044 0.788253 0.115 Uiso 1 1 d G . . . .
H22B H 0.212976 0.357343 0.822732 0.115 Uiso 1 1 d G . . . .
C18 C 1.0058(6) 0.5355(3) 0.8015(4) 0.0287(13) Uani 1 1 d . . . . .
C8 C 0.0862(6) 0.3236(3) 0.4838(4) 0.0315(14) Uani 1 1 d . . . . .
C12 C 0.0864(7) 0.1580(3) 0.4347(4) 0.0326(14) Uani 1 1 d . . . . .
C14 C 0.8357(6) 0.5690(3) 0.9856(4) 0.0284(13) Uani 1 1 d . . . . .
C4 C 0.5211(6) 0.4192(4) 0.4681(4) 0.0382(16) Uani 1 1 d . . . . .
H4 H 0.529674 0.411513 0.410269 0.046 Uiso 1 1 calc R . . . .
C2 C 0.4380(6) 0.4298(3) 0.5944(4) 0.0296(14) Uani 1 1 d . . . . .
C15 C 0.9502(6) 0.5892(3) 1.0203(4) 0.0357(16) Uani 1 1 d . . . . .
H15 H 0.967090 0.605610 1.075069 0.043 Uiso 1 1 calc R . . . .
C17 C 0.9745(6) 0.5564(3) 0.8879(4) 0.0270(13) Uani 1 1 d . . . . .
C5 C 0.6165(6) 0.4355(3) 0.5277(4) 0.0298(14) Uani 1 1 d . . . . .
C3 C 0.4052(6) 0.4162(4) 0.5119(4) 0.0364(16) Uani 1 1 d . U . . .
H3 H 0.322571 0.406565 0.488067 0.044 Uiso 1 1 calc R . . . .
C16 C 1.0404(7) 0.5808(4) 0.9574(4) 0.0383(16) Uani 1 1 d . U . . .
H16 H 1.128448 0.590297 0.962948 0.046 Uiso 1 1 calc R . . . .
C10 C 0.1618(8) 0.2377(4) 0.5529(5) 0.0438(18) Uani 1 1 d . . . . .
H10 H 0.200536 0.211457 0.594979 0.053 Uiso 1 1 calc R . . . .
C9 C 0.1484(7) 0.3044(4) 0.5571(5) 0.0422(17) Uani 1 1 d . . . . .
H9 H 0.177602 0.330186 0.602613 0.051 Uiso 1 1 calc R . . . .
C11 C 0.1071(7) 0.2199(3) 0.4756(4) 0.0358(15) Uani 1 1 d . . . . .
O20 O 0.7612(6) 0.3344(3) 0.7059(5) 0.0684(18) Uani 1 1 d . . . . .
N1 N 0.6564(10) 0.2795(4) 0.5965(7) 0.086(3) Uani 1 1 d . . . . .
C22 C 0.6630(10) 0.3118(4) 0.6714(7) 0.063(2) Uani 1 1 d . . . . .
H22 H 0.586381 0.317063 0.698572 0.076 Uiso 1 1 calc R . . . .
C19 C 0.5313(16) 0.2548(7) 0.5649(12) 0.143(7) Uani 1 1 d . . . . .
H19A H 0.530202 0.209759 0.572333 0.214 Uiso 1 1 calc GR . . . .
H19B H 0.516434 0.264788 0.505134 0.214 Uiso 1 1 calc GR . . . .
H19C H 0.464380 0.273610 0.596194 0.214 Uiso 1 1 calc GR . . . .
C20 C 0.7693(18) 0.2703(10) 0.5516(13) 0.177(9) Uani 1 1 d . . . . .
H20A H 0.830238 0.303597 0.565891 0.265 Uiso 1 1 calc GR . . . .
H20B H 0.746432 0.270950 0.491039 0.265 Uiso 1 1 calc GR . . . .
H20C H 0.807654 0.230272 0.567264 0.265 Uiso 1 1 calc GR . . . .
O21 O 0.3739(12) 0.2415(8) 0.7685(8) 0.189(6) Uani 1 1 d . . . . .
H21A H 0.343684 0.209810 0.794042 0.283 Uiso 1 1 d R . . . .
H21B H 0.447604 0.232030 0.750912 0.283 Uiso 1 1 d R . . . .

loop_
_atom_site_aniso_label
_atom_site_aniso_U_11
_atom_site_aniso_U_22
_atom_site_aniso_U_33
_atom_site_aniso_U_23
_atom_site_aniso_U_13
_atom_site_aniso_U_12
O19 0.051(3) 0.061(4) 0.070(4) 0.036(3) 0.010(3) 0.000(3)
N2 0.082(9) 0.078(10) 0.090(10) 0.024(9) 0.037(8) -0.001(9)
C23 0.052(7) 0.063(7) 0.065(7) 0.024(6) 0.025(6) 0.001(6)
C24 0.106(14) 0.072(12) 0.096(13) 0.026(11) 0.046(11) -0.022(11)
C25 0.142(17) 0.107(16) 0.160(17) 0.028(15) 0.077(15) 0.033(14)
N2A 0.086(18) 0.033(10) 0.052(13) -0.004(9) 0.019(12) -0.010(10)
C24A 0.11(3) 0.08(2) 0.33(6) 0.08(3) -0.04(3) 0.01(2)
C25A 0.079(19) 0.09(2) 0.18(3) 0.03(2) 0.08(2) 0.028(16)
C23A 0.11(2) 0.12(2) 0.12(2) 0.08(2) 0.047(19) 0.00(2)
O23 0.27(4) 0.12(2) 0.045(13) -0.014(13) -0.014(18) 0.11(3)
Pr1 0.01334(15) 0.02771(18) 0.01581(15) -0.00200(12) 0.00363(11) 0.00011(12)
Pr2 0.01773(16) 0.02846(18) 0.01594(15) -0.00115(12) 0.00150(11) -0.00241(12)
O11 0.032(2) 0.037(3) 0.033(2) -0.004(2) 0.0026(19) -0.012(2)
O6 0.027(2) 0.033(2) 0.035(2) -0.008(2) 0.0015(18) -0.0019(19)
O4 0.024(2) 0.049(3) 0.027(2) -0.003(2) 0.0087(18) -0.007(2)
O10 0.043(3) 0.036(3) 0.026(2) 0.0019(19) 0.001(2) 0.003(2)
O5 0.023(2) 0.060(3) 0.030(2) -0.003(2) 0.0010(19) -0.007(2)
O3 0.0130(18) 0.049(3) 0.0175(19) -0.0005(18) 0.0055(15) -0.0054(18)
O1 0.019(2) 0.052(3) 0.033(2) 0.003(2) 0.0041(18) -0.002(2)
O7 0.058(3) 0.038(3) 0.025(2) -0.004(2) 0.004(2) 0.012(2)
O12 0.040(3) 0.054(3) 0.033(3) -0.016(2) 0.018(2) -0.016(2)
O17 0.033(2) 0.052(3) 0.030(2) -0.009(2) -0.0019(19) 0.008(2)
O13 0.024(2) 0.041(3) 0.022(2) -0.0072(19) 0.0050(17) -0.0054(19)
O9 0.050(3) 0.029(2) 0.035(3) 0.006(2) -0.002(2) -0.001(2)
O15 0.025(2) 0.066(3) 0.029(2) -0.009(2) 0.0109(19) 0.001(2)
O8 0.045(3) 0.029(2) 0.033(3) -0.003(2) 0.001(2) 0.000(2)
O14 0.030(2) 0.052(3) 0.031(2) -0.011(2) 0.0092(19) -0.005(2)
O16 0.028(3) 0.047(3) 0.063(4) 0.017(3) 0.007(2) -0.003(2)
O18 0.038(3) 0.044(3) 0.063(4) -0.009(3) 0.019(3) -0.006(2)
O2 0.033(3) 0.107(5) 0.025(3) -0.008(3) -0.003(2) -0.014(3)
C13 0.028(3) 0.028(3) 0.029(3) -0.003(3) 0.009(3) -0.007(3)
C7 0.022(3) 0.034(3) 0.026(3) -0.003(3) 0.007(2) 0.000(3)
C6 0.018(3) 0.035(3) 0.029(3) -0.003(3) 0.005(2) -0.003(3)
C1 0.021(3) 0.029(3) 0.025(3) 0.001(2) 0.000(2) 0.001(2)
O22 0.083(5) 0.071(5) 0.072(5) -0.001(4) -0.025(4) -0.018(4)
C18 0.027(3) 0.035(3) 0.024(3) 0.003(3) 0.005(2) 0.001(3)
C8 0.033(3) 0.031(3) 0.030(3) -0.003(3) 0.005(3) -0.001(3)
C12 0.037(4) 0.030(3) 0.032(3) 0.001(3) 0.007(3) 0.002(3)
C14 0.028(3) 0.030(3) 0.028(3) -0.005(3) 0.006(2) -0.003(3)
C4 0.026(3) 0.060(5) 0.029(3) -0.010(3) 0.007(3) -0.007(3)
C2 0.020(3) 0.039(4) 0.030(3) -0.005(3) 0.000(2) 0.000(3)
C15 0.030(3) 0.050(4) 0.028(3) -0.011(3) 0.008(3) -0.009(3)
C17 0.021(3) 0.041(4) 0.019(3) -0.008(3) 0.006(2) 0.003(3)
C5 0.022(3) 0.038(4) 0.030(3) -0.001(3) 0.007(2) -0.004(3)
C3 0.015(3) 0.058(5) 0.037(4) -0.010(3) 0.005(3) -0.010(3)
C16 0.028(3) 0.055(5) 0.032(4) -0.005(3) 0.001(3) -0.007(3)
C10 0.055(5) 0.041(4) 0.035(4) 0.000(3) -0.003(3) 0.006(4)
C9 0.044(4) 0.044(4) 0.038(4) -0.005(3) -0.001(3) 0.003(3)
C11 0.044(4) 0.027(3) 0.037(4) 0.003(3) 0.005(3) 0.000(3)
O20 0.048(4) 0.061(4) 0.097(5) -0.011(4) 0.014(3) -0.014(3)
N1 0.091(7) 0.060(5) 0.106(8) -0.018(5) 0.006(6) -0.005(5)
C22 0.062(6) 0.045(5) 0.084(7) 0.001(5) 0.018(5) -0.004(4)
C19 0.135(14) 0.096(11) 0.190(18) -0.034(11) -0.043(13) -0.033(10)
C20 0.141(16) 0.22(2) 0.180(19) -0.089(17) 0.077(14) 0.001(15)
O21 0.125(9) 0.308(19) 0.131(10) -0.066(11) -0.003(8) 0.014(11)

loop_
_atom_type_symbol
_atom_type_description
_atom_type_scat_dispersion_real
_atom_type_scat_dispersion_imag
_atom_type_scat_source
C C 0.0033 0.0016 'International Tables Vol C Tables 4.2.6.8 and 6.1.1.4'
H H 0.0000 0.0000 'International Tables Vol C Tables 4.2.6.8 and 6.1.1.4'
N N 0.0061 0.0033 'International Tables Vol C Tables 4.2.6.8 and 6.1.1.4'
O O 0.0106 0.0060 'International Tables Vol C Tables 4.2.6.8 and 6.1.1.4'
Pr Pr -0.2180 2.8214 'International Tables Vol C Tables 4.2.6.8 and 6.1.1.4'

loop_
_geom_angle_atom_site_label_1
_geom_angle_atom_site_label_2
_geom_angle_atom_site_label_3
_geom_angle
_geom_angle_site_symmetry_1
_geom_angle_site_symmetry_3
C23 O19 Pr2 163.7(9) . .
C23A O19 Pr2 135.1(10) . .
C23 N2 C24 117.5(15) . .
C23 N2 C25 119.1(18) . .
C25 N2 C24 119.6(19) . .
O19 C23 N2 121.9(13) . .
O19 C23 H23 119.1 . .
N2 C23 H23 119.1 . .
N2 C24 H24A 109.5 . .
N2 C24 H24B 109.5 . .
N2 C24 H24C 109.5 . .
H24A C24 H24B 109.5 . .
H24A C24 H24C 109.5 . .
H24B C24 H24C 109.5 . .
N2 C25 H25A 109.5 . .
N2 C25 H25B 109.5 . .
N2 C25 H25C 109.5 . .
H25A C25 H25B 109.5 . .
H25A C25 H25C 109.5 . .
H25B C25 H25C 109.5 . .
C25A N2A C24A 116(2) . .
C23A N2A C24A 123(2) . .
C23A N2A C25A 120(2) . .
N2A C24A H24D 109.5 . .
N2A C24A H24E 109.5 . .
N2A C24A H24F 109.5 . .
H24D C24A H24E 109.5 . .
H24D C24A H24F 109.5 . .
H24E C24A H24F 109.5 . .
N2A C25A H25D 109.5 . .
N2A C25A H25E 109.5 . .
N2A C25A H25F 109.5 . .
H25D C25A H25E 109.5 . .
H25D C25A H25F 109.5 . .
H25E C25A H25F 109.5 . .
O19 C23A N2A 125.7(16) . .
O19 C23A H23A 117.2 . .
N2A C23A H23A 117.2 . .
H23B O23 H23C 109.5 . .
O6 Pr1 Pr1 39.20(11) . 3_566
O6 Pr1 Pr1 34.85(9) 3_566 3_566
O6 Pr1 O6 74.05(16) . 3_566
O6 Pr1 O4 76.74(15) . 3_666
O6 Pr1 O5 75.78(15) . 1_455
O6 Pr1 O7 122.41(15) . 3_566
O6 Pr1 O15 157.88(15) . 1_455
O6 Pr1 O14 146.47(15) . 1_455
O6 Pr1 O16 86.08(18) . .
O6 Pr1 C7 25.37(15) 3_566 3_566
O6 Pr1 C7 98.36(16) . 3_566
O6 Pr1 C18 115.38(16) 3_566 1_455
O6 Pr1 C18 166.47(17) . 1_455
O4 Pr1 Pr1 67.79(10) 3_666 3_566
O4 Pr1 O6 68.43(14) 3_666 3_566
O4 Pr1 O7 71.23(16) 3_666 3_566
O4 Pr1 O15 93.73(15) 3_666 1_455
O4 Pr1 O14 134.88(16) 3_666 1_455
O4 Pr1 O16 141.22(17) 3_666 .
O4 Pr1 C7 66.80(16) 3_666 3_566
O4 Pr1 C18 115.23(16) 3_666 1_455
O5 Pr1 Pr1 67.39(11) 1_455 3_566
O5 Pr1 O6 68.73(15) 1_455 3_566
O5 Pr1 O4 133.83(15) 1_455 3_666
O5 Pr1 O7 93.70(17) 1_455 3_566
O5 Pr1 O15 123.19(14) 1_455 1_455
O5 Pr1 O14 72.74(15) 1_455 1_455
O5 Pr1 O16 72.07(17) 1_455 .
O5 Pr1 C7 81.41(17) 1_455 3_566
O5 Pr1 C18 98.08(17) 1_455 1_455
O1 Pr1 Pr1 111.31(11) . 3_566
O1 Pr1 O6 78.75(15) . .
O1 Pr1 O6 136.83(14) . 3_566
O1 Pr1 O4 73.15(16) . 3_666
O1 Pr1 O5 134.81(17) . 1_455
O1 Pr1 O7 131.49(17) . 3_566
O1 Pr1 O15 79.38(15) . 1_455
O1 Pr1 O14 116.63(16) . 1_455
O1 Pr1 O16 69.49(16) . .
O1 Pr1 C7 139.32(16) . 3_566
O1 Pr1 C18 98.17(16) . 1_455
O7 Pr1 Pr1 84.10(10) 3_566 3_566
O7 Pr1 O6 50.13(14) 3_566 3_566
O7 Pr1 O15 71.28(16) 3_566 1_455
O7 Pr1 C7 24.78(15) 3_566 3_566
O7 Pr1 C18 69.47(16) 3_566 1_455
O15 Pr1 Pr1 153.23(12) 1_455 3_566
O15 Pr1 O6 121.38(15) 1_455 3_566
O15 Pr1 C7 96.00(17) 1_455 3_566
O15 Pr1 C18 25.11(15) 1_455 1_455
O14 Pr1 Pr1 131.19(11) 1_455 3_566
O14 Pr1 O6 104.37(15) 1_455 3_566
O14 Pr1 O7 71.36(16) 1_455 3_566
O14 Pr1 O15 50.46(14) 1_455 1_455
O14 Pr1 C7 88.17(17) 1_455 3_566
O14 Pr1 C18 25.35(16) 1_455 1_455
O16 Pr1 Pr1 117.20(14) . 3_566
O16 Pr1 O6 139.23(16) . 3_566
O16 Pr1 O7 144.73(18) . 3_566
O16 Pr1 O15 89.41(18) . 1_455
O16 Pr1 O14 73.59(18) . 1_455
O16 Pr1 C7 151.19(16) . 3_566
O16 Pr1 C18 80.53(19) . 1_455
C7 Pr1 Pr1 59.50(12) 3_566 3_566
C18 Pr1 Pr1 149.27(12) 1_455 3_566
C18 Pr1 C7 92.52(17) 1_455 3_566
O19 Pr2 O11 127.03(19) . 3_667
O19 Pr2 O10 137.41(19) . 4_666
O19 Pr2 O12 139.54(19) . 3_667
O19 Pr2 O17 70.55(19) . .
O19 Pr2 O9 135.85(18) . 4_666
O19 Pr2 C13 135.90(19) . 3_667
O19 Pr2 C12 145.4(2) . 4_666
O11 Pr2 O19 76.7(2) . .
O11 Pr2 O11 66.68(16) . 3_667
O11 Pr2 O10 126.65(15) . 4_666
O11 Pr2 O12 114.40(15) . 3_667
O11 Pr2 O17 81.33(16) . .
O11 Pr2 O9 75.46(15) . 4_666
O11 Pr2 O18 95.14(17) . .
O11 Pr2 C13 24.38(14) 3_667 3_667
O11 Pr2 C13 90.81(16) . 3_667
O11 Pr2 C12 101.30(18) . 4_666
O11 Pr2 C12 80.66(16) 3_667 4_666
O10 Pr2 O11 95.52(14) 4_666 3_667
O10 Pr2 C13 83.60(16) 4_666 3_667
O10 Pr2 C12 25.67(16) 4_666 4_666
O12 Pr2 O11 47.76(13) 3_667 3_667
O12 Pr2 O10 68.98(16) 3_667 4_666
O12 Pr2 C13 23.63(15) 3_667 3_667
O12 Pr2 C12 73.34(18) 3_667 4_666
O17 Pr2 O11 67.27(15) . 3_667
O17 Pr2 O10 139.66(16) . 4_666
O17 Pr2 O12 72.98(17) . 3_667
O17 Pr2 O9 136.35(16) . 4_666
O17 Pr2 C13 65.77(17) . 3_667
O17 Pr2 C12 143.95(18) . 4_666
O9 Pr2 O11 69.68(15) 4_666 3_667
O9 Pr2 O10 51.42(14) 4_666 4_666
O9 Pr2 O12 83.65(17) 4_666 3_667
O9 Pr2 C13 78.00(17) 4_666 3_667
O9 Pr2 C12 25.85(17) 4_666 4_666
O18 Pr2 O19 72.7(2) . .
O18 Pr2 O11 144.46(17) . 3_667
O18 Pr2 O10 70.35(17) . 4_666
O18 Pr2 O12 138.76(17) . 3_667
O18 Pr2 O17 142.90(18) . .
O18 Pr2 O9 76.40(18) . 4_666
O18 Pr2 C13 151.29(18) . 3_667
O18 Pr2 C12 73.09(19) . 4_666
O2 Pr2 O19 79.6(2) . .
O2 Pr2 O11 122.32(16) . 3_667
O2 Pr2 O11 154.2(2) . .
O2 Pr2 O10 78.4(2) . 4_666
O2 Pr2 O12 77.98(18) . 3_667
O2 Pr2 O17 81.08(19) . .
O2 Pr2 O9 129.9(2) . 4_666
O2 Pr2 O18 87.65(19) . .
O2 Pr2 C13 99.02(18) . 3_667
O2 Pr2 C12 104.1(2) . 4_666
C12 Pr2 C13 78.20(18) 4_666 3_667
Pr2 O11 Pr2 113.32(16) . 3_667
C13 O11 Pr2 158.3(4) . .
C13 O11 Pr2 86.7(4) . 3_667
Pr1 O6 Pr1 105.95(16) . 3_566
C7 O6 Pr1 156.2(4) . .
C7 O6 Pr1 90.7(4) . 3_566
C6 O4 Pr1 134.4(4) . 3_666
C12 O10 Pr2 91.1(4) . 4_565
C6 O5 Pr1 138.2(4) . 1_655
C5 O3 C2 106.4(5) . .
C1 O1 Pr1 147.2(4) . .
C7 O7 Pr1 97.2(4) . 3_566
C13 O12 Pr2 102.3(4) . 3_667
Pr2 O17 H17A 110.8 . .
Pr2 O17 H17B 110.4 . .
H17A O17 H17B 108.2 . .
C14 O13 C17 106.4(5) . .
C12 O9 Pr2 95.0(4) . 4_565
C18 O15 Pr1 90.1(4) . 1_655
C11 O8 C8 106.9(5) . .
C18 O14 Pr1 97.0(4) . 1_655
Pr1 O16 H16A 125(5) . .
Pr1 O16 H16B 131(5) . .
H16A O16 H16B 104(4) . .
Pr2 O18 H18A 109.8 . .
Pr2 O18 H18B 109.5 . .
H18A O18 H18B 109.1 . .
C1 O2 Pr2 176.7(5) . .
O11 C13 Pr2 68.9(3) . 3_667
O11 C13 C14 119.8(5) . .
O12 C13 Pr2 54.0(3) . 3_667
O12 C13 O11 122.0(6) . .
O12 C13 C14 118.2(6) . .
C14 C13 Pr2 165.7(4) . 3_667
O6 C7 Pr1 63.9(3) . 3_566
O6 C7 C8 118.3(6) . .
O7 C7 Pr1 58.0(3) . 3_566
O7 C7 O6 121.8(6) . .
O7 C7 C8 119.8(6) . .
C8 C7 Pr1 177.0(4) . 3_566
O4 C6 C5 114.7(5) . .
O5 C6 O4 127.2(6) . .
O5 C6 C5 118.1(5) . .
O1 C1 C2 118.0(5) . .
O2 C1 O1 125.3(6) . .
O2 C1 C2 116.6(5) . .
H22A O22 H22B 109.5 . .
O15 C18 Pr1 64.8(3) . 1_655
O15 C18 O14 122.5(6) . .
O15 C18 C17 120.1(6) . .
O14 C18 Pr1 57.7(3) . 1_655
O14 C18 C17 117.4(5) . .
C17 C18 Pr1 175.1(4) . 1_655
O8 C8 C7 116.5(5) . .
C9 C8 O8 109.4(6) . .
C9 C8 C7 134.1(6) . .
O10 C12 Pr2 63.2(4) . 4_565
O10 C12 O9 122.0(6) . .
O10 C12 C11 119.5(6) . .
O9 C12 Pr2 59.2(3) . 4_565
O9 C12 C11 118.5(6) . .
C11 C12 Pr2 172.6(5) . 4_565
O13 C14 C13 116.7(5) . .
C15 C14 O13 110.6(5) . .
C15 C14 C13 132.5(6) . .
C5 C4 H4 126.9 . .
C5 C4 C3 106.1(6) . .
C3 C4 H4 126.9 . .
O3 C2 C1 117.2(5) . .
C3 C2 O3 110.4(5) . .
C3 C2 C1 132.1(6) . .
C14 C15 H15 126.7 . .
C14 C15 C16 106.5(6) . .
C16 C15 H15 126.7 . .
O13 C17 C18 114.1(5) . .
C16 C17 O13 109.6(5) . .
C16 C17 C18 136.3(6) . .
O3 C5 C6 118.0(5) . .
C4 C5 O3 110.3(5) . .
C4 C5 C6 131.5(6) . .
C4 C3 H3 126.6 . .
C2 C3 C4 106.7(6) . .
C2 C3 H3 126.6 . .
C15 C16 H16 126.6 . .
C17 C16 C15 106.9(6) . .
C17 C16 H16 126.6 . .
C9 C10 H10 126.8 . .
C11 C10 H10 126.8 . .
C11 C10 C9 106.4(7) . .
C8 C9 C10 107.7(7) . .
C8 C9 H9 126.2 . .
C10 C9 H9 126.2 . .
O8 C11 C12 117.5(6) . .
C10 C11 O8 109.7(6) . .
C10 C11 C12 132.7(7) . .
C22 N1 C19 117.9(12) . .
C22 N1 C20 120.3(12) . .
C20 N1 C19 121.8(13) . .
O20 C22 N1 125.0(10) . .
O20 C22 H22 117.5 . .
N1 C22 H22 117.5 . .
N1 C19 H19A 109.5 . .
N1 C19 H19B 109.5 . .
N1 C19 H19C 109.5 . .
H19A C19 H19B 109.5 . .
H19A C19 H19C 109.5 . .
H19B C19 H19C 109.5 . .
N1 C20 H20A 109.5 . .
N1 C20 H20B 109.5 . .
N1 C20 H20C 109.5 . .
H20A C20 H20B 109.5 . .
H20A C20 H20C 109.5 . .
H20B C20 H20C 109.5 . .
H21A O21 H21B 109.5 . .

loop_
_geom_bond_atom_site_label_1
_geom_bond_atom_site_label_2
_geom_bond_distance
_geom_bond_site_symmetry_2
O19 C23 1.206(7) .
O19 C23A 1.212(7) .
O19 Pr2 2.419(5) .
N2 C23 1.357(7) .
N2 C24 1.462(7) .
N2 C25 1.460(7) .
C23 H23 0.9300 .
C24 H24A 0.9600 .
C24 H24B 0.9600 .
C24 H24C 0.9600 .
C25 H25A 0.9600 .
C25 H25B 0.9600 .
C25 H25C 0.9600 .
N2A C24A 1.464(7) .
N2A C25A 1.462(7) .
N2A C23A 1.360(7) .
C24A H24D 0.9600 .
C24A H24E 0.9600 .
C24A H24F 0.9600 .
C25A H25D 0.9600 .
C25A H25E 0.9600 .
C25A H25F 0.9600 .
C23A H23A 0.9300 .
O23 H23B 0.8497 .
O23 H23C 0.8500 .
Pr1 Pr1 4.0436(6) 3_566
Pr1 O6 2.658(5) 3_566
Pr1 O6 2.403(4) .
Pr1 O4 2.423(4) 3_666
Pr1 O5 2.404(4) 1_455
Pr1 O1 2.362(4) .
Pr1 O7 2.529(5) 3_566
Pr1 O15 2.643(5) 1_455
Pr1 O14 2.488(4) 1_455
Pr1 O16 2.427(5) .
Pr1 C7 2.959(6) 3_566
Pr1 C18 2.921(6) 1_455
Pr2 O11 2.849(5) 3_667
Pr2 O11 2.370(4) .
Pr2 O10 2.579(5) 4_666
Pr2 O12 2.526(5) 3_667
Pr2 O17 2.463(5) .
Pr2 O9 2.490(5) 4_666
Pr2 O18 2.415(5) .
Pr2 O2 2.257(5) .
Pr2 C13 3.049(6) 3_667
Pr2 C12 2.889(7) 4_666
O11 C13 1.260(7) .
O6 C7 1.268(7) .
O4 C6 1.260(7) .
O10 C12 1.252(8) .
O5 C6 1.250(7) .
O3 C2 1.364(7) .
O3 C5 1.363(7) .
O1 C1 1.239(7) .
O7 C7 1.250(7) .
O12 C13 1.251(7) .
O17 H17A 0.8746 .
O17 H17B 0.8755 .
O13 C14 1.357(7) .
O13 C17 1.368(7) .
O9 C12 1.264(8) .
O15 C18 1.240(7) .
O8 C8 1.376(8) .
O8 C11 1.370(8) .
O14 C18 1.260(8) .
O16 H16A 0.86(2) .
O16 H16B 0.85(2) .
O18 H18A 0.8567 .
O18 H18B 0.8563 .
O2 C1 1.235(7) .
C13 C14 1.488(8) .
C7 C8 1.474(9) .
C6 C5 1.480(8) .
C1 C2 1.479(8) .
O22 H22A 0.8491 .
O22 H22B 0.8503 .
C18 C17 1.478(8) .
C8 C9 1.338(10) .
C12 C11 1.465(9) .
C14 C15 1.337(9) .
C4 H4 0.9300 .
C4 C5 1.353(9) .
C4 C3 1.421(9) .
C2 C3 1.343(9) .
C15 H15 0.9300 .
C15 C16 1.411(9) .
C17 C16 1.345(9) .
C3 H3 0.9300 .
C16 H16 0.9300 .
C10 H10 0.9300 .
C10 C9 1.418(10) .
C10 C11 1.352(10) .
C9 H9 0.9300 .
O20 C22 1.213(11) .
N1 C22 1.354(13) .
N1 C19 1.449(16) .
N1 C20 1.415(17) .
C22 H22 0.9300 .
C19 H19A 0.9600 .
C19 H19B 0.9600 .
C19 H19C 0.9600 .
C20 H20A 0.9600 .
C20 H20B 0.9600 .
C20 H20C 0.9600 .
O21 H21A 0.8501 .
O21 H21B 0.8501 .
